data_7036947
loop_
_publ_author_name
'Gao, Feng'
'Yang, Feng-Lei'
'Zhu, Guang-Zhou'
'Zhao, Yue'

_publ_section_title
;
 Syntheses, structures, and magnetic properties of homodinuclear
 lanthanide complexes based on dinucleating Schiff base ligands.
;
_journal_issue 46
_journal_name_full 'Dalton transactions (Cambridge, England : 2003)'
_journal_page_first 20232
_journal_page_last 20241
_journal_paper_doi 10.1039/c5dt03580e
_journal_volume 44
_journal_year 2015
_chemical_formula_moiety 'C74 H92 Cl4 Co2 N4 O22 P6 Tb2'
_chemical_formula_sum 'C74 H92 Cl4 Co2 N4 O22 P6 Tb2'
_chemical_formula_weight 2152.84
_chemical_name_systematic
; 
 ? 
;
_space_group_IT_number 2
_symmetry_cell_setting triclinic
_symmetry_space_group_name_Hall '-P 1'
_symmetry_space_group_name_H-M 'P -1'
_atom_sites_solution_hydrogens geom
_atom_sites_solution_primary direct
_atom_sites_solution_secondary difmap
_audit_creation_method SHELXL-97
_audit_update_record
;
2015-05-26 deposited with the CCDC.
2015-10-28 downloaded from the CCDC.
;
_cell_angle_alpha 68.1230(10)
_cell_angle_beta 82.7660(10)
_cell_angle_gamma 73.739(2)
_cell_formula_units_Z 2
_cell_length_a 17.1964(13)
_cell_length_b 18.5225(14)
_cell_length_c 18.7909(12)
_cell_measurement_reflns_used 6143
_cell_measurement_temperature 123(2)
_cell_measurement_theta_max 21.71
_cell_measurement_theta_min 2.22
_cell_volume 5330.5(7)
_computing_cell_refinement 'Bruker SMART'
_computing_data_collection 'Bruker SMART'
_computing_data_reduction 'Bruker SAINT'
_computing_molecular_graphics 'Bruker SHELXTL'
_computing_publication_material 'Bruker SHELXTL'
_computing_structure_refinement 'Bruker SHELXTL'
_computing_structure_solution 'Bruker SHELXTL'
_diffrn_ambient_temperature 123(2)
_diffrn_measured_fraction_theta_full 0.996
_diffrn_measured_fraction_theta_max 0.996
_diffrn_measurement_device_type 'Bruker Smart Apex CCD'
_diffrn_measurement_method 'phi and omega scans'
_diffrn_radiation_monochromator graphite
_diffrn_radiation_source 'sealed tube'
_diffrn_radiation_type MoK\a
_diffrn_radiation_wavelength 0.71073
_diffrn_reflns_av_R_equivalents 0.0173
_diffrn_reflns_av_sigmaI/netI 0.0661
_diffrn_reflns_limit_h_max 21
_diffrn_reflns_limit_h_min -19
_diffrn_reflns_limit_k_max 21
_diffrn_reflns_limit_k_min -22
_diffrn_reflns_limit_l_max 22
_diffrn_reflns_limit_l_min -23
_diffrn_reflns_number 32554
_diffrn_reflns_theta_full 26.00
_diffrn_reflns_theta_max 26.00
_diffrn_reflns_theta_min 1.17
_exptl_absorpt_coefficient_mu 1.865
_exptl_absorpt_correction_T_max 0.8
_exptl_absorpt_correction_T_min 0.7
_exptl_absorpt_correction_type multi-scan
_exptl_absorpt_process_details 'SADABS; Bruker, 2000'
_exptl_crystal_colour yellow
_exptl_crystal_density_diffrn 1.341
_exptl_crystal_density_method 'not measured'
_exptl_crystal_description block
_exptl_crystal_F_000 2164
_exptl_crystal_size_max 0.28
_exptl_crystal_size_mid 0.24
_exptl_crystal_size_min 0.22
_refine_diff_density_max 0.686
_refine_diff_density_min -0.567
_refine_diff_density_rms 0.129
_refine_ls_extinction_method none
_refine_ls_goodness_of_fit_ref 1.086
_refine_ls_hydrogen_treatment constr
_refine_ls_matrix_type full
_refine_ls_number_parameters 1039
_refine_ls_number_reflns 20868
_refine_ls_number_restraints 0
_refine_ls_restrained_S_all 1.086
_refine_ls_R_factor_all 0.0623
_refine_ls_R_factor_gt 0.0526
_refine_ls_shift/su_max 0.000
_refine_ls_shift/su_mean 0.000
_refine_ls_structure_factor_coef Fsqd
_refine_ls_weighting_details 'calc w=1/[\s^2^(Fo^2^)+(0.065P)^2^] where P=(Fo^2^+2Fc^2^)/3'
_refine_ls_weighting_scheme calc
_refine_ls_wR_factor_gt 0.1381
_refine_ls_wR_factor_ref 0.1390
_reflns_number_gt 12708
_reflns_number_total 20868
_reflns_threshold_expression >2sigma(I)
_cod_data_source_file c5dt03580e2.cif
_cod_data_source_block 5
_cod_depositor_comments
;
The following automatic conversions were performed:

'_symmetry_cell_setting' value 'Triclinic' changed to 'triclinic'
according to
/usr/data/users/saulius/crontab/automatic-downloads/rss-feeds/RSC/lib/dictionaries/cif_core.dic
dictionary named 'cif_core.dic' version 2.4.2 from 2011-04-26.

Automatic conversion script
Id: cif_fix_values 3271 2015-04-21 07:52:19Z andrius 

 Adding full bibliography for 7036943--7036951.cif.
;
_cod_original_sg_symbol_H-M 'P-1   '
_cod_database_code 7036947

loop_
_symmetry_equiv_pos_as_xyz
'x, y, z'
'-x, -y, -z'

loop_
_atom_site_label
_atom_site_type_symbol
_atom_site_fract_x
_atom_site_fract_y
_atom_site_fract_z
_atom_site_U_iso_or_equiv
_atom_site_adp_type
_atom_site_occupancy
_atom_site_symmetry_multiplicity
_atom_site_calc_flag
_atom_site_refinement_flags
C1 C 0.7560(5) -0.0584(4) 0.4973(4) 0.080(2) Uani 1 1 d .
H1 H 0.7062 -0.0768 0.5117 0.096 Uiso 1 1 calc R
C2 C 0.8010(5) -0.0429(4) 0.5460(4) 0.077(2) Uani 1 1 d .
H2 H 0.7869 -0.0474 0.5994 0.092 Uiso 1 1 calc R
C3 C 0.8714(4) -0.0223(4) 0.5045(4) 0.0720(19) Uani 1 1 d .
H3 H 0.9132 -0.0078 0.5236 0.086 Uiso 1 1 calc R
C4 C 0.8699(4) -0.0251(4) 0.4302(4) 0.0687(18) Uani 1 1 d .
H4 H 0.9104 -0.0128 0.3890 0.082 Uiso 1 1 calc R
C5 C 0.7986(4) -0.0474(4) 0.4258(4) 0.0732(19) Uani 1 1 d .
H5 H 0.7825 -0.0555 0.3816 0.088 Uiso 1 1 calc R
C6 C 0.6398(4) 0.1060(4) 0.6417(4) 0.0666(19) Uani 1 1 d .
H6A H 0.5879 0.0930 0.6476 0.080 Uiso 1 1 calc R
H6B H 0.6311 0.1626 0.6333 0.080 Uiso 1 1 calc R
C7 C 0.6936(4) 0.0526(4) 0.7097(4) 0.0683(19) Uani 1 1 d .
H7A H 0.6699 0.0097 0.7417 0.102 Uiso 1 1 calc R
H7B H 0.6987 0.0839 0.7389 0.102 Uiso 1 1 calc R
H7C H 0.7462 0.0304 0.6916 0.102 Uiso 1 1 calc R
C8 C 0.4938(4) 0.1223(4) 0.4938(4) 0.0643(18) Uani 1 1 d .
H8A H 0.4914 0.1686 0.5073 0.077 Uiso 1 1 calc R
H8B H 0.4663 0.0874 0.5348 0.077 Uiso 1 1 calc R
C9 C 0.4471(4) 0.1510(4) 0.4219(4) 0.0679(18) Uani 1 1 d .
H9A H 0.4721 0.1873 0.3810 0.102 Uiso 1 1 calc R
H9B H 0.3924 0.1783 0.4302 0.102 Uiso 1 1 calc R
H9C H 0.4470 0.1058 0.4086 0.102 Uiso 1 1 calc R
C10 C 0.8488(4) 0.2157(5) 0.5365(4) 0.072(2) Uani 1 1 d .
H10A H 0.8174 0.2360 0.5748 0.086 Uiso 1 1 calc R
H10B H 0.8506 0.2615 0.4899 0.086 Uiso 1 1 calc R
C11 C 0.9318(4) 0.1751(5) 0.5636(4) 0.076(2) Uani 1 1 d .
H11A H 0.9304 0.1320 0.6117 0.115 Uiso 1 1 calc R
H11B H 0.9559 0.2129 0.5704 0.115 Uiso 1 1 calc R
H11C H 0.9631 0.1539 0.5266 0.115 Uiso 1 1 calc R
C12 C 0.9453(4) 0.2039(5) 0.3725(4) 0.076(2) Uani 1 1 d .
H12A H 0.9623 0.2146 0.4141 0.091 Uiso 1 1 calc R
H12B H 0.9092 0.2527 0.3403 0.091 Uiso 1 1 calc R
C13 C 1.0182(4) 0.1762(5) 0.3260(4) 0.076(2) Uani 1 1 d .
H13A H 1.0626 0.1438 0.3595 0.115 Uiso 1 1 calc R
H13B H 1.0334 0.2222 0.2885 0.115 Uiso 1 1 calc R
H13C H 1.0049 0.1451 0.3006 0.115 Uiso 1 1 calc R
C14 C 0.7992(5) 0.1889(4) 0.2153(4) 0.0716(19) Uani 1 1 d .
H14A H 0.8099 0.2208 0.2421 0.086 Uiso 1 1 calc R
H14B H 0.7493 0.2191 0.1880 0.086 Uiso 1 1 calc R
C15 C 0.8639(4) 0.1841(5) 0.1579(4) 0.0710(19) Uani 1 1 d .
H15D H 0.8889 0.1288 0.1648 0.106 Uiso 1 1 calc R
H15E H 0.9036 0.2090 0.1635 0.106 Uiso 1 1 calc R
H15F H 0.8418 0.2115 0.1075 0.106 Uiso 1 1 calc R
C16 C 0.6097(4) 0.0912(4) 0.2639(4) 0.0624(17) Uani 1 1 d .
H16A H 0.6388 0.1084 0.2154 0.075 Uiso 1 1 calc R
H16B H 0.5674 0.1375 0.2665 0.075 Uiso 1 1 calc R
C17 C 0.5701(4) 0.0297(4) 0.2628(3) 0.0610(17) Uani 1 1 d .
H17A H 0.6031 -0.0005 0.2331 0.091 Uiso 1 1 calc R
H17B H 0.5179 0.0560 0.2402 0.091 Uiso 1 1 calc R
H17C H 0.5638 -0.0059 0.3143 0.091 Uiso 1 1 calc R
C18 C 1.0963(4) 0.0566(4) -0.2030(4) 0.0718(19) Uani 1 1 d .
H18 H 1.0715 0.0815 -0.2535 0.086 Uiso 1 1 calc R
C19 C 1.0540(5) 0.0409(4) -0.1311(4) 0.0703(19) Uani 1 1 d .
H19 H 0.9950 0.0550 -0.1233 0.084 Uiso 1 1 calc R
C20 C 1.1122(4) 0.0046(4) -0.0725(4) 0.0631(17) Uani 1 1 d .
H20 H 1.1005 -0.0134 -0.0171 0.076 Uiso 1 1 calc R
C21 C 1.1905(4) -0.0022(4) -0.1082(4) 0.0639(17) Uani 1 1 d .
H21 H 1.2421 -0.0291 -0.0818 0.077 Uiso 1 1 calc R
C22 C 1.1806(4) 0.0299(4) -0.1888(4) 0.0674(18) Uani 1 1 d .
H22 H 1.2242 0.0294 -0.2277 0.081 Uiso 1 1 calc R
C23 C 0.9060(4) 0.2326(5) -0.0588(5) 0.081(2) Uani 1 1 d .
H23A H 0.8942 0.2881 -0.0936 0.098 Uiso 1 1 calc R
H23B H 0.9391 0.2288 -0.0188 0.098 Uiso 1 1 calc R
C24 C 0.8279(4) 0.2170(5) -0.0220(5) 0.091(2) Uani 1 1 d .
H24A H 0.8049 0.2528 0.0056 0.136 Uiso 1 1 calc R
H24B H 0.8370 0.1624 0.0130 0.136 Uiso 1 1 calc R
H24C H 0.7912 0.2257 -0.0606 0.136 Uiso 1 1 calc R
C25 C 0.9773(5) 0.3311(5) -0.2948(4) 0.088(2) Uani 1 1 d .
H25A H 0.9203 0.3519 -0.2846 0.106 Uiso 1 1 calc R
H25B H 1.0074 0.3595 -0.2790 0.106 Uiso 1 1 calc R
C26 C 0.9894(4) 0.3500(5) -0.3769(4) 0.082(2) Uani 1 1 d .
H26A H 1.0237 0.3038 -0.3867 0.122 Uiso 1 1 calc R
H26B H 1.0145 0.3941 -0.3980 0.122 Uiso 1 1 calc R
H26C H 0.9380 0.3647 -0.4002 0.122 Uiso 1 1 calc R
C27 C 1.3225(5) 0.0995(5) -0.0100(4) 0.085(2) Uani 1 1 d .
H27A H 1.3169 0.1561 -0.0208 0.102 Uiso 1 1 calc R
H27B H 1.3649 0.0810 -0.0432 0.102 Uiso 1 1 calc R
C28 C 1.3406(5) 0.0501(5) 0.0745(4) 0.082(2) Uani 1 1 d .
H28A H 1.3050 0.0765 0.1060 0.124 Uiso 1 1 calc R
H28B H 1.3958 0.0451 0.0838 0.124 Uiso 1 1 calc R
H28C H 1.3323 -0.0024 0.0867 0.124 Uiso 1 1 calc R
C29 C 1.0938(5) 0.1666(5) 0.0642(4) 0.078(2) Uani 1 1 d .
H29A H 1.0476 0.2118 0.0445 0.094 Uiso 1 1 calc R
H29B H 1.1399 0.1884 0.0604 0.094 Uiso 1 1 calc R
C30 C 1.0773(4) 0.1248(5) 0.1465(4) 0.075(2) Uani 1 1 d .
H30A H 1.0907 0.0678 0.1575 0.112 Uiso 1 1 calc R
H30B H 1.0209 0.1431 0.1583 0.112 Uiso 1 1 calc R
H30C H 1.1095 0.1363 0.1771 0.112 Uiso 1 1 calc R
C31 C 1.3445(4) 0.2053(5) -0.2048(4) 0.083(2) Uani 1 1 d .
H31A H 1.3365 0.2180 -0.1583 0.100 Uiso 1 1 calc R
H31B H 1.3257 0.2551 -0.2472 0.100 Uiso 1 1 calc R
C32 C 1.4351(5) 0.1728(6) -0.2168(5) 0.106(3) Uani 1 1 d .
H32A H 1.4577 0.1328 -0.1696 0.159 Uiso 1 1 calc R
H32B H 1.4612 0.2160 -0.2328 0.159 Uiso 1 1 calc R
H32C H 1.4433 0.1491 -0.2556 0.159 Uiso 1 1 calc R
C33 C 1.2203(4) 0.2411(5) -0.3777(4) 0.076(2) Uani 1 1 d .
H33A H 1.2243 0.2889 -0.3701 0.091 Uiso 1 1 calc R
H33B H 1.1770 0.2577 -0.4134 0.091 Uiso 1 1 calc R
C34 C 1.2987(4) 0.2090(5) -0.4150(4) 0.081(2) Uani 1 1 d .
H34A H 1.3243 0.1558 -0.3818 0.122 Uiso 1 1 calc R
H34B H 1.3341 0.2435 -0.4239 0.122 Uiso 1 1 calc R
H34C H 1.2874 0.2071 -0.4630 0.122 Uiso 1 1 calc R
C35 C 0.7491(3) 0.4522(4) 0.3183(3) 0.0546(15) Uani 1 1 d .
H35 H 0.7818 0.4824 0.2837 0.066 Uiso 1 1 calc R
C36 C 0.7312(4) 0.4566(4) 0.3982(4) 0.0662(18) Uani 1 1 d .
C37 C 0.7753(4) 0.5011(5) 0.4139(4) 0.0696(19) Uani 1 1 d .
H37 H 0.8076 0.5283 0.3757 0.084 Uiso 1 1 calc R
C38 C 0.7711(4) 0.5050(5) 0.4868(4) 0.0698(19) Uani 1 1 d .
C39 C 0.7229(4) 0.4643(4) 0.5440(4) 0.0676(19) Uani 1 1 d .
H39 H 0.7201 0.4669 0.5928 0.081 Uiso 1 1 calc R
C40 C 0.6788(4) 0.4198(4) 0.5282(3) 0.0589(17) Uani 1 1 d .
H40 H 0.6465 0.3926 0.5665 0.071 Uiso 1 1 calc R
C41 C 0.6829(4) 0.4159(4) 0.4553(3) 0.0555(16) Uani 1 1 d .
C42 C 0.5387(4) 0.4267(4) 0.1924(4) 0.0543(15) Uani 1 1 d .
H42 H 0.5413 0.4552 0.1400 0.065 Uiso 1 1 calc R
C43 C 0.4566(4) 0.4233(4) 0.2306(4) 0.0570(16) Uani 1 1 d .
C44 C 0.3919(4) 0.4686(4) 0.1822(3) 0.0616(17) Uani 1 1 d .
H44 H 0.4014 0.4930 0.1300 0.074 Uiso 1 1 calc R
C45 C 0.3130(4) 0.4775(4) 0.2119(4) 0.0659(18) Uani 1 1 d .
C46 C 0.2988(4) 0.4411(4) 0.2900(4) 0.0683(19) Uani 1 1 d .
H46 H 0.2460 0.4470 0.3098 0.082 Uiso 1 1 calc R
C47 C 0.3635(4) 0.3958(4) 0.3384(4) 0.0652(18) Uani 1 1 d .
H47 H 0.3540 0.3714 0.3906 0.078 Uiso 1 1 calc R
C48 C 0.4424(4) 0.3869(4) 0.3087(3) 0.0575(17) Uani 1 1 d .
C49 C 0.7400(4) 0.4061(4) 0.2211(3) 0.0538(15) Uani 1 1 d .
C50 C 0.8130(3) 0.4087(3) 0.1851(3) 0.0490(14) Uani 1 1 d .
H50 H 0.8529 0.4168 0.2083 0.059 Uiso 1 1 calc R
C51 C 0.8294(3) 0.3995(4) 0.1144(3) 0.0518(15) Uani 1 1 d .
C52 C 0.7688(3) 0.3960(4) 0.0739(3) 0.0537(15) Uani 1 1 d .
H52 H 0.7780 0.3957 0.0242 0.064 Uiso 1 1 calc R
C53 C 0.6912(4) 0.3928(4) 0.1125(3) 0.0581(16) Uani 1 1 d .
H53 H 0.6494 0.3876 0.0893 0.070 Uiso 1 1 calc R
C54 C 0.6802(3) 0.3978(3) 0.1866(3) 0.0489(14) Uani 1 1 d .
C55 C 0.9817(4) 0.3633(4) 0.1145(3) 0.0596(16) Uani 1 1 d .
H55 H 0.9777 0.3445 0.1678 0.071 Uiso 1 1 calc R
C56 C 1.0568(4) 0.3560(4) 0.0825(3) 0.0592(16) Uani 1 1 d .
H56 H 1.1022 0.3318 0.1130 0.071 Uiso 1 1 calc R
C57 C 1.0656(4) 0.3868(4) -0.0010(3) 0.0552(15) Uani 1 1 d .
C58 C 0.9974(4) 0.4224(4) -0.0431(3) 0.0572(16) Uani 1 1 d .
C59 C 0.9169(3) 0.4297(3) -0.0071(3) 0.0429(13) Uani 1 1 d .
H59 H 0.8707 0.4554 -0.0363 0.051 Uiso 1 1 calc R
C60 C 0.9114(4) 0.3957(4) 0.0756(3) 0.0547(15) Uani 1 1 d .
C61 C 0.9563(4) 0.5110(4) -0.1667(4) 0.0595(17) Uani 1 1 d .
H61 H 0.9115 0.5334 -0.1416 0.071 Uiso 1 1 calc R
C62 C 0.9584(4) 0.5503(4) -0.2477(4) 0.0567(16) Uani 1 1 d .
C63 C 0.8941(4) 0.6115(4) -0.2793(3) 0.0549(15) Uani 1 1 d .
H63 H 0.8501 0.6260 -0.2488 0.066 Uiso 1 1 calc R
C64 C 0.8947(4) 0.6524(4) -0.3581(4) 0.0602(16) Uani 1 1 d .
C65 C 0.9515(4) 0.6254(5) -0.4034(4) 0.078(2) Uani 1 1 d .
H65 H 0.9450 0.6486 -0.4562 0.093 Uiso 1 1 calc R
C66 C 1.0165(4) 0.5673(4) -0.3767(4) 0.0563(15) Uani 1 1 d .
H66 H 1.0585 0.5546 -0.4099 0.068 Uiso 1 1 calc R
C67 C 1.0219(4) 0.5232(4) -0.2947(4) 0.0537(15) Uani 1 1 d .
C68 C 1.2027(4) 0.3910(4) -0.0140(3) 0.0558(15) Uani 1 1 d .
H68 H 1.1960 0.3978 0.0332 0.067 Uiso 1 1 calc R
C69 C 1.2804(4) 0.3897(4) -0.0515(3) 0.0597(16) Uani 1 1 d .
C70 C 1.3402(4) 0.3907(4) -0.0088(4) 0.0647(18) Uani 1 1 d .
H70 H 1.3278 0.3934 0.0399 0.078 Uiso 1 1 calc R
C71 C 1.4187(4) 0.3876(5) -0.0389(4) 0.0733(19) Uani 1 1 d .
C72 C 1.4373(4) 0.3835(4) -0.1117(4) 0.0697(19) Uani 1 1 d .
H72 H 1.4898 0.3814 -0.1318 0.084 Uiso 1 1 calc R
C73 C 1.3774(4) 0.3826(4) -0.1544(4) 0.0618(17) Uani 1 1 d .
H73 H 1.3899 0.3798 -0.2031 0.074 Uiso 1 1 calc R
C74 C 1.2990(4) 0.3857(4) -0.1243(4) 0.0547(15) Uani 1 1 d .
Cl1 Cl 0.82728(10) 0.55776(10) 0.51003(9) 0.0616(4) Uani 1 1 d .
Cl2 Cl 0.23271(10) 0.53351(11) 0.15106(9) 0.0701(5) Uani 1 1 d .
Cl3 Cl 0.80976(10) 0.73663(10) -0.39763(9) 0.0634(4) Uani 1 1 d .
Cl4 Cl 1.49185(10) 0.39207(11) 0.01359(9) 0.0684(4) Uani 1 1 d .
Co1 Co 0.76256(5) 0.05875(5) 0.44939(5) 0.0582(2) Uani 1 1 d .
Co2 Co 1.13583(6) 0.11834(6) -0.14208(5) 0.0690(3) Uani 1 1 d .
N1 N 0.7193(3) 0.4077(3) 0.2997(3) 0.0528(12) Uani 1 1 d .
N2 N 0.6053(3) 0.3920(3) 0.2289(3) 0.0560(13) Uani 1 1 d .
N3 N 1.0066(3) 0.4491(3) -0.1226(3) 0.0585(13) Uani 1 1 d .
N4 N 1.1371(3) 0.3829(3) -0.0424(3) 0.0537(12) Uani 1 1 d .
O1 O 0.6883(3) 0.0846(3) 0.5824(2) 0.0639(11) Uani 1 1 d .
O2 O 0.5789(3) 0.0790(3) 0.4916(3) 0.0688(12) Uani 1 1 d .
O3 O 0.6206(2) 0.2032(3) 0.4760(2) 0.0630(11) Uani 1 1 d .
O4 O 0.8083(3) 0.1655(3) 0.5214(2) 0.0728(13) Uani 1 1 d .
O5 O 0.9050(3) 0.1401(3) 0.4024(2) 0.0689(12) Uani 1 1 d .
O6 O 0.7652(3) 0.2423(3) 0.4014(2) 0.0656(12) Uani 1 1 d .
O7 O 0.7836(2) 0.1166(3) 0.2729(2) 0.0656(12) Uani 1 1 d .
O8 O 0.6617(3) 0.0697(3) 0.3208(3) 0.0662(12) Uani 1 1 d .
O9 O 0.6640(3) 0.2089(3) 0.3134(2) 0.0701(12) Uani 1 1 d .
O10 O 0.6397(2) 0.3747(3) 0.4408(2) 0.0553(10) Uani 1 1 d .
O11 O 0.5044(2) 0.3441(3) 0.3567(2) 0.0552(10) Uani 1 1 d .
O12 O 0.9541(3) 0.1864(3) -0.0996(3) 0.0757(13) Uani 1 1 d .
O13 O 1.0012(3) 0.2458(3) -0.2468(3) 0.0704(12) Uani 1 1 d .
O14 O 1.0229(3) 0.2955(3) -0.1460(3) 0.0713(13) Uani 1 1 d .
O15 O 1.2510(3) 0.0860(3) -0.0190(3) 0.0795(14) Uani 1 1 d .
O16 O 1.1090(3) 0.1233(4) 0.0175(3) 0.0999(18) Uani 1 1 d .
O17 O 1.1862(3) 0.2300(3) -0.0682(3) 0.0745(13) Uani 1 1 d .
O18 O 1.2944(3) 0.1510(3) -0.1987(3) 0.0754(13) Uani 1 1 d .
O19 O 1.1972(3) 0.1877(3) -0.3059(2) 0.0723(13) Uani 1 1 d .
O20 O 1.1912(3) 0.2740(3) -0.2245(3) 0.0717(13) Uani 1 1 d .
O21 O 1.0825(3) 0.4636(3) -0.2655(2) 0.0603(11) Uani 1 1 d .
O22 O 1.2435(2) 0.3879(3) -0.1712(2) 0.0643(12) Uani 1 1 d .
P1 P 0.65103(11) 0.11210(12) 0.50049(10) 0.0668(5) Uani 1 1 d .
P2 P 0.81559(10) 0.15488(11) 0.44023(10) 0.0580(4) Uani 1 1 d .
P3 P 0.71327(10) 0.12099(11) 0.33714(10) 0.0568(4) Uani 1 1 d .
P4 P 1.02336(12) 0.21841(12) -0.15830(11) 0.0688(5) Uani 1 1 d .
P5 P 1.16830(12) 0.14506(12) -0.05459(11) 0.0668(5) Uani 1 1 d .
P6 P 1.20000(12) 0.19073(12) -0.22396(11) 0.0692(5) Uani 1 1 d .
Tb1 Tb 0.638386(18) 0.308059(19) 0.365606(17) 0.05194(10) Uani 1 1 d .
Tb2 Tb 1.127929(18) 0.35664(2) -0.161096(17) 0.05801(11) Uani 1 1 d .

loop_
_atom_site_aniso_label
_atom_site_aniso_U_11
_atom_site_aniso_U_22
_atom_site_aniso_U_33
_atom_site_aniso_U_23
_atom_site_aniso_U_13
_atom_site_aniso_U_12
C1 0.100(6) 0.069(5) 0.082(5) -0.027(4) 0.014(4) -0.045(5)
C2 0.088(5) 0.065(5) 0.076(5) -0.019(4) 0.003(4) -0.025(4)
C3 0.070(5) 0.073(5) 0.085(5) -0.042(4) 0.003(4) -0.019(4)
C4 0.082(5) 0.057(4) 0.070(4) -0.027(4) 0.009(4) -0.021(4)
C5 0.084(5) 0.065(5) 0.085(5) -0.040(4) 0.009(4) -0.027(4)
C6 0.085(5) 0.059(4) 0.079(5) -0.049(4) 0.023(4) -0.031(4)
C7 0.080(5) 0.081(5) 0.069(4) -0.042(4) 0.009(4) -0.042(4)
C8 0.074(5) 0.064(4) 0.074(4) -0.046(4) 0.014(4) -0.023(4)
C9 0.072(4) 0.066(5) 0.065(4) -0.024(4) 0.012(3) -0.021(4)
C10 0.080(5) 0.095(6) 0.064(4) -0.042(4) 0.001(4) -0.038(4)
C11 0.072(5) 0.088(5) 0.098(5) -0.054(5) 0.014(4) -0.043(4)
C12 0.075(5) 0.093(6) 0.067(4) -0.038(4) 0.025(4) -0.030(4)
C13 0.048(4) 0.101(6) 0.067(4) -0.026(4) 0.007(3) -0.007(4)
C14 0.093(5) 0.057(4) 0.073(4) -0.038(4) 0.012(4) -0.015(4)
C15 0.073(5) 0.084(5) 0.080(5) -0.045(4) 0.011(4) -0.041(4)
C16 0.058(4) 0.071(5) 0.076(4) -0.045(4) 0.014(3) -0.026(4)
C17 0.079(4) 0.066(4) 0.051(4) -0.033(3) 0.015(3) -0.028(4)
C18 0.076(5) 0.069(5) 0.077(5) -0.029(4) 0.002(4) -0.024(4)
C19 0.082(5) 0.064(5) 0.077(5) -0.036(4) 0.008(4) -0.027(4)
C20 0.067(4) 0.063(4) 0.070(4) -0.033(4) -0.001(4) -0.021(4)
C21 0.068(4) 0.072(5) 0.064(4) -0.027(4) 0.001(3) -0.033(4)
C22 0.073(5) 0.063(5) 0.070(4) -0.030(4) -0.005(4) -0.015(4)
C23 0.067(5) 0.075(5) 0.100(6) -0.036(5) 0.016(4) -0.017(4)
C24 0.066(5) 0.101(7) 0.103(6) -0.033(5) 0.021(4) -0.031(5)
C25 0.104(6) 0.081(6) 0.079(5) -0.037(5) 0.006(4) -0.015(5)
C26 0.076(5) 0.102(6) 0.075(5) -0.045(5) -0.005(4) -0.014(4)
C27 0.076(5) 0.105(7) 0.077(5) -0.040(5) 0.010(4) -0.020(5)
C28 0.081(5) 0.078(5) 0.082(5) -0.022(4) 0.005(4) -0.022(4)
C29 0.073(5) 0.078(5) 0.087(5) -0.037(5) 0.019(4) -0.024(4)
C30 0.072(5) 0.088(6) 0.072(5) -0.031(4) 0.008(4) -0.033(4)
C31 0.068(5) 0.121(7) 0.060(4) -0.027(5) 0.004(4) -0.031(5)
C32 0.077(5) 0.140(8) 0.130(7) -0.075(7) 0.037(5) -0.054(6)
C33 0.079(5) 0.088(6) 0.079(5) -0.052(5) 0.022(4) -0.029(4)
C34 0.090(5) 0.097(6) 0.075(5) -0.044(5) 0.022(4) -0.044(5)
C35 0.050(4) 0.064(4) 0.054(4) -0.019(3) 0.004(3) -0.026(3)
C36 0.078(5) 0.076(5) 0.060(4) -0.029(4) 0.005(3) -0.039(4)
C37 0.064(4) 0.093(6) 0.074(4) -0.043(4) 0.004(3) -0.038(4)
C38 0.060(4) 0.094(6) 0.076(5) -0.039(4) -0.001(3) -0.039(4)
C39 0.069(4) 0.084(5) 0.074(4) -0.044(4) 0.002(3) -0.036(4)
C40 0.068(4) 0.066(4) 0.065(4) -0.043(4) 0.024(3) -0.035(3)
C41 0.052(4) 0.074(4) 0.061(4) -0.046(4) 0.017(3) -0.024(3)
C42 0.055(4) 0.058(4) 0.060(4) -0.028(3) 0.010(3) -0.024(3)
C43 0.060(4) 0.057(4) 0.061(4) -0.024(3) 0.014(3) -0.027(3)
C44 0.061(4) 0.084(5) 0.048(3) -0.026(4) 0.005(3) -0.029(4)
C45 0.053(4) 0.074(5) 0.059(4) -0.012(4) -0.005(3) -0.011(3)
C46 0.057(4) 0.086(5) 0.072(4) -0.031(4) 0.009(4) -0.034(4)
C47 0.057(4) 0.085(5) 0.061(4) -0.035(4) 0.000(3) -0.018(4)
C48 0.057(4) 0.084(5) 0.051(4) -0.037(4) 0.008(3) -0.033(4)
C49 0.053(4) 0.060(4) 0.056(4) -0.027(3) 0.007(3) -0.022(3)
C50 0.050(3) 0.044(3) 0.060(4) -0.031(3) 0.010(3) -0.011(3)
C51 0.048(3) 0.049(4) 0.059(4) -0.028(3) -0.001(3) -0.003(3)
C52 0.049(3) 0.059(4) 0.056(4) -0.028(3) 0.004(3) -0.010(3)
C53 0.050(4) 0.067(4) 0.057(4) -0.027(3) 0.006(3) -0.012(3)
C54 0.054(4) 0.044(3) 0.053(3) -0.021(3) -0.002(3) -0.015(3)
C55 0.058(4) 0.067(4) 0.048(3) -0.014(3) 0.000(3) -0.016(3)
C56 0.058(4) 0.066(4) 0.059(4) -0.029(3) 0.006(3) -0.016(3)
C57 0.054(4) 0.053(4) 0.057(4) -0.024(3) 0.010(3) -0.011(3)
C58 0.055(4) 0.057(4) 0.059(4) -0.030(3) 0.012(3) -0.006(3)
C59 0.049(3) 0.052(4) 0.046(3) -0.032(3) -0.008(2) -0.019(3)
C60 0.052(4) 0.067(4) 0.052(4) -0.027(3) 0.005(3) -0.020(3)
C61 0.055(4) 0.072(5) 0.066(4) -0.039(4) 0.011(3) -0.023(4)
C62 0.062(4) 0.056(4) 0.063(4) -0.028(3) 0.011(3) -0.029(4)
C63 0.059(4) 0.052(4) 0.058(4) -0.022(3) 0.001(3) -0.017(3)
C64 0.054(4) 0.061(4) 0.074(4) -0.033(4) 0.002(3) -0.017(3)
C65 0.063(5) 0.108(7) 0.065(4) -0.035(5) -0.011(4) -0.015(5)
C66 0.054(4) 0.055(4) 0.063(4) -0.024(3) 0.004(3) -0.016(3)
C67 0.064(4) 0.055(4) 0.061(4) -0.034(3) -0.002(3) -0.025(3)
C68 0.058(4) 0.059(4) 0.051(3) -0.026(3) 0.006(3) -0.009(3)
C69 0.055(4) 0.067(4) 0.055(4) -0.019(3) -0.002(3) -0.015(3)
C70 0.058(4) 0.078(5) 0.078(4) -0.052(4) 0.014(3) -0.021(4)
C71 0.070(5) 0.087(5) 0.068(4) -0.026(4) 0.011(4) -0.033(4)
C72 0.056(4) 0.086(5) 0.084(5) -0.046(4) 0.017(4) -0.029(4)
C73 0.055(4) 0.072(5) 0.067(4) -0.036(4) 0.015(3) -0.020(3)
C74 0.054(4) 0.050(4) 0.074(4) -0.038(3) 0.007(3) -0.017(3)
Cl1 0.0703(10) 0.0772(11) 0.0664(9) -0.0487(9) 0.0123(8) -0.0373(9)
Cl2 0.0591(10) 0.0785(12) 0.0632(10) -0.0145(9) -0.0019(8) -0.0169(9)
Cl3 0.0651(10) 0.0611(10) 0.0638(10) -0.0234(8) 0.0043(8) -0.0165(8)
Cl4 0.0585(10) 0.0817(13) 0.0711(10) -0.0341(10) 0.0089(8) -0.0219(9)
Co1 0.0639(5) 0.0598(6) 0.0644(5) -0.0319(5) 0.0109(4) -0.0283(5)
Co2 0.0684(6) 0.0779(7) 0.0718(6) -0.0381(5) 0.0186(5) -0.0283(5)
N1 0.044(3) 0.064(3) 0.054(3) -0.023(3) 0.004(2) -0.018(3)
N2 0.062(3) 0.066(4) 0.054(3) -0.035(3) 0.010(3) -0.024(3)
N3 0.061(3) 0.068(4) 0.059(3) -0.028(3) 0.002(3) -0.028(3)
N4 0.051(3) 0.050(3) 0.062(3) -0.022(3) 0.007(2) -0.017(2)
O1 0.067(3) 0.063(3) 0.062(3) -0.028(2) 0.011(2) -0.013(2)
O2 0.065(3) 0.065(3) 0.081(3) -0.032(3) 0.017(2) -0.026(2)
O3 0.060(3) 0.074(3) 0.061(3) -0.028(2) 0.013(2) -0.028(2)
O4 0.089(3) 0.087(4) 0.072(3) -0.047(3) 0.006(2) -0.048(3)
O5 0.061(3) 0.075(3) 0.075(3) -0.025(3) 0.003(2) -0.027(2)
O6 0.064(3) 0.064(3) 0.071(3) -0.023(2) 0.001(2) -0.023(2)
O7 0.060(3) 0.061(3) 0.063(3) -0.014(2) 0.005(2) -0.009(2)
O8 0.064(3) 0.068(3) 0.078(3) -0.032(3) -0.001(2) -0.026(2)
O9 0.079(3) 0.068(3) 0.072(3) -0.039(3) 0.013(2) -0.018(3)
O10 0.057(2) 0.066(3) 0.053(2) -0.027(2) -0.0057(19) -0.019(2)
O11 0.053(2) 0.066(3) 0.059(2) -0.030(2) 0.004(2) -0.026(2)
O12 0.069(3) 0.069(3) 0.094(3) -0.037(3) 0.025(3) -0.025(3)
O13 0.073(3) 0.069(3) 0.084(3) -0.041(3) 0.004(2) -0.025(3)
O14 0.069(3) 0.082(3) 0.086(3) -0.051(3) 0.016(2) -0.032(3)
O15 0.066(3) 0.088(4) 0.078(3) -0.031(3) -0.002(3) -0.007(3)
O16 0.089(4) 0.135(5) 0.087(4) -0.051(4) 0.031(3) -0.045(4)
O17 0.088(3) 0.066(3) 0.079(3) -0.034(3) -0.003(3) -0.022(3)
O18 0.067(3) 0.096(4) 0.072(3) -0.041(3) 0.019(2) -0.027(3)
O19 0.076(3) 0.077(3) 0.068(3) -0.032(3) 0.012(2) -0.024(3)
O20 0.080(3) 0.073(3) 0.078(3) -0.042(3) 0.021(2) -0.032(3)
O21 0.057(3) 0.078(3) 0.056(3) -0.031(2) 0.000(2) -0.023(3)
O22 0.053(2) 0.086(3) 0.065(3) -0.035(3) 0.013(2) -0.032(2)
P1 0.0696(12) 0.0742(13) 0.0593(11) -0.0259(10) 0.0088(9) -0.0237(10)
P2 0.0610(10) 0.0645(12) 0.0702(11) -0.0439(10) 0.0041(8) -0.0239(9)
P3 0.0675(11) 0.0589(11) 0.0653(10) -0.0423(9) 0.0069(8) -0.0246(9)
P4 0.0717(12) 0.0745(13) 0.0794(12) -0.0448(11) 0.0144(10) -0.0309(10)
P5 0.0706(12) 0.0646(12) 0.0712(11) -0.0320(10) 0.0126(9) -0.0215(10)
P6 0.0703(12) 0.0700(13) 0.0718(12) -0.0358(10) 0.0164(9) -0.0178(10)
Tb1 0.05665(19) 0.0561(2) 0.05783(18) -0.03124(16) 0.01291(14) -0.02796(15)
Tb2 0.05041(18) 0.0722(2) 0.05766(19) -0.02951(17) 0.01256(14) -0.02221(16)

loop_
_atom_type_symbol
_atom_type_description
_atom_type_scat_dispersion_real
_atom_type_scat_dispersion_imag
_atom_type_scat_source
C C 0.0033 0.0016 'International Tables Vol C Tables 4.2.6.8 and 6.1.1.4'
H H 0.0000 0.0000 'International Tables Vol C Tables 4.2.6.8 and 6.1.1.4'
N N 0.0061 0.0033 'International Tables Vol C Tables 4.2.6.8 and 6.1.1.4'
O O 0.0106 0.0060 'International Tables Vol C Tables 4.2.6.8 and 6.1.1.4'
P P 0.1023 0.0942 'International Tables Vol C Tables 4.2.6.8 and 6.1.1.4'
Cl Cl 0.1484 0.1585 'International Tables Vol C Tables 4.2.6.8 and 6.1.1.4'
Co Co 0.3494 0.9721 'International Tables Vol C Tables 4.2.6.8 and 6.1.1.4'
Tb Tb -0.1723 4.1537 'International Tables Vol C Tables 4.2.6.8 and 6.1.1.4'

loop_
_geom_angle_atom_site_label_1
_geom_angle_atom_site_label_2
_geom_angle_atom_site_label_3
_geom_angle
C5 C1 C2 108.0(7)
C5 C1 Co1 71.4(4)
C2 C1 Co1 71.2(4)
C5 C1 H1 125.9
C2 C1 H1 125.9
Co1 C1 H1 125.9
C3 C2 C1 108.0(6)
C3 C2 Co1 72.6(4)
C1 C2 Co1 68.5(4)
C3 C2 H2 126.0
C1 C2 H2 126.0
Co1 C2 H2 126.0
C2 C3 C4 108.0(6)
C2 C3 Co1 68.1(4)
C4 C3 Co1 70.7(4)
C2 C3 H3 126.0
C4 C3 H3 126.0
Co1 C3 H3 126.0
C5 C4 C3 108.0(6)
C5 C4 Co1 68.2(4)
C3 C4 Co1 70.6(4)
C5 C4 H4 126.0
C3 C4 H4 126.0
Co1 C4 H4 126.0
C4 C5 C1 108.0(6)
C4 C5 Co1 72.6(4)
C1 C5 Co1 68.4(4)
C4 C5 H5 126.0
C1 C5 H5 126.0
Co1 C5 H5 126.0
O1 C6 C7 99.8(5)
O1 C6 H6A 111.8
C7 C6 H6A 111.8
O1 C6 H6B 111.8
C7 C6 H6B 111.8
H6A C6 H6B 109.5
C6 C7 H7A 109.5
C6 C7 H7B 109.5
H7A C7 H7B 109.5
C6 C7 H7C 109.5
H7A C7 H7C 109.5
H7B C7 H7C 109.5
O2 C8 C9 117.0(5)
O2 C8 H8A 108.1
C9 C8 H8A 108.1
O2 C8 H8B 108.1
C9 C8 H8B 108.1
H8A C8 H8B 107.3
C8 C9 H9A 109.5
C8 C9 H9B 109.5
H9A C9 H9B 109.5
C8 C9 H9C 109.5
H9A C9 H9C 109.5
H9B C9 H9C 109.5
O4 C10 C11 114.1(6)
O4 C10 H10A 108.7
C11 C10 H10A 108.7
O4 C10 H10B 108.7
C11 C10 H10B 108.7
H10A C10 H10B 107.6
C10 C11 H11A 109.5
C10 C11 H11B 109.5
H11A C11 H11B 109.5
C10 C11 H11C 109.5
H11A C11 H11C 109.5
H11B C11 H11C 109.5
O5 C12 C13 106.7(6)
O5 C12 H12A 110.4
C13 C12 H12A 110.4
O5 C12 H12B 110.4
C13 C12 H12B 110.4
H12A C12 H12B 108.6
C12 C13 H13A 109.5
C12 C13 H13B 109.5
H13A C13 H13B 109.5
C12 C13 H13C 109.5
H13A C13 H13C 109.5
H13B C13 H13C 109.5
O7 C14 C15 120.5(6)
O7 C14 H14A 107.2
C15 C14 H14A 107.2
O7 C14 H14B 107.2
C15 C14 H14B 107.2
H14A C14 H14B 106.8
C14 C15 H15D 109.5
C14 C15 H15E 109.5
H15D C15 H15E 109.5
C14 C15 H15F 109.5
H15D C15 H15F 109.5
H15E C15 H15F 109.5
O8 C16 C17 117.6(6)
O8 C16 H16A 107.9
C17 C16 H16A 107.9
O8 C16 H16B 107.9
C17 C16 H16B 107.9
H16A C16 H16B 107.2
C16 C17 H17A 109.5
C16 C17 H17B 109.5
H17A C17 H17B 109.5
C16 C17 H17C 109.5
H17A C17 H17C 109.5
H17B C17 H17C 109.5
C22 C18 C19 108.0(7)
C22 C18 Co2 66.4(4)
C19 C18 Co2 73.1(4)
C22 C18 H18 126.0
C19 C18 H18 126.0
Co2 C18 H18 126.0
C20 C19 C18 108.0(7)
C20 C19 Co2 68.3(4)
C18 C19 Co2 69.2(4)
C20 C19 H19 126.0
C18 C19 H19 126.0
Co2 C19 H19 126.0
C19 C20 C21 108.0(6)
C19 C20 Co2 73.7(4)
C21 C20 Co2 66.5(4)
C19 C20 H20 126.0
C21 C20 H20 126.0
Co2 C20 H20 126.0
C22 C21 C20 108.0(6)
C22 C21 Co2 70.3(4)
C20 C21 Co2 74.0(4)
C22 C21 H21 125.9
C20 C21 H21 125.9
Co2 C21 H21 125.9
C18 C22 C21 108.0(6)
C18 C22 Co2 74.5(4)
C21 C22 Co2 69.3(4)
C18 C22 H22 125.9
C21 C22 H22 125.9
Co2 C22 H22 125.9
O12 C23 C24 121.4(7)
O12 C23 H23A 107.0
C24 C23 H23A 107.0
O12 C23 H23B 107.0
C24 C23 H23B 107.0
H23A C23 H23B 106.7
C23 C24 H24A 109.5
C23 C24 H24B 109.5
H24A C24 H24B 109.5
C23 C24 H24C 109.5
H24A C24 H24C 109.5
H24B C24 H24C 109.5
C26 C25 O13 116.3(6)
C26 C25 H25A 108.2
O13 C25 H25A 108.2
C26 C25 H25B 108.2
O13 C25 H25B 108.2
H25A C25 H25B 107.4
C25 C26 H26A 109.5
C25 C26 H26B 109.5
H26A C26 H26B 109.5
C25 C26 H26C 109.5
H26A C26 H26C 109.5
H26B C26 H26C 109.5
O15 C27 C28 103.0(6)
O15 C27 H27A 111.2
C28 C27 H27A 111.2
O15 C27 H27B 111.2
C28 C27 H27B 111.2
H27A C27 H27B 109.1
C27 C28 H28A 109.5
C27 C28 H28B 109.5
H28A C28 H28B 109.5
C27 C28 H28C 109.5
H28A C28 H28C 109.5
H28B C28 H28C 109.5
O16 C29 C30 117.6(7)
O16 C29 H29A 107.9
C30 C29 H29A 107.9
O16 C29 H29B 107.9
C30 C29 H29B 107.9
H29A C29 H29B 107.2
C29 C30 H30A 109.5
C29 C30 H30B 109.5
H30A C30 H30B 109.5
C29 C30 H30C 109.5
H30A C30 H30C 109.5
H30B C30 H30C 109.5
O18 C31 C32 115.2(7)
O18 C31 H31A 108.5
C32 C31 H31A 108.5
O18 C31 H31B 108.5
C32 C31 H31B 108.5
H31A C31 H31B 107.5
C31 C32 H32A 109.5
C31 C32 H32B 109.5
H32A C32 H32B 109.5
C31 C32 H32C 109.5
H32A C32 H32C 109.5
H32B C32 H32C 109.5
O19 C33 C34 116.8(6)
O19 C33 H33A 108.1
C34 C33 H33A 108.1
O19 C33 H33B 108.1
C34 C33 H33B 108.1
H33A C33 H33B 107.3
C33 C34 H34A 109.5
C33 C34 H34B 109.5
H34A C34 H34B 109.5
C33 C34 H34C 109.5
H34A C34 H34C 109.5
H34B C34 H34C 109.5
N1 C35 C36 119.3(5)
N1 C35 H35 120.4
C36 C35 H35 120.4
C37 C36 C41 120.0(6)
C37 C36 C35 113.0(6)
C41 C36 C35 126.7(5)
C36 C37 C38 120.0(6)
C36 C37 H37 120.0
C38 C37 H37 120.0
C37 C38 C39 120.0(6)
C37 C38 Cl1 121.7(5)
C39 C38 Cl1 118.3(5)
C40 C39 C38 120.0(6)
C40 C39 H39 120.0
C38 C39 H39 120.0
C39 C40 C41 120.0(6)
C39 C40 H40 120.0
C41 C40 H40 120.0
O10 C41 C40 119.4(5)
O10 C41 C36 120.6(5)
C40 C41 C36 120.0(5)
N2 C42 C43 123.0(6)
N2 C42 H42 118.5
C43 C42 H42 118.5
C44 C43 C48 120.0(6)
C44 C43 C42 114.2(5)
C48 C43 C42 125.4(6)
C45 C44 C43 120.0(6)
C45 C44 H44 120.0
C43 C44 H44 120.0
C44 C45 C46 120.0(6)
C44 C45 Cl2 119.7(5)
C46 C45 Cl2 120.3(5)
C45 C46 C47 120.0(6)
C45 C46 H46 120.0
C47 C46 H46 120.0
C48 C47 C46 120.0(6)
C48 C47 H47 120.0
C46 C47 H47 120.0
O11 C48 C47 119.1(5)
O11 C48 C43 120.8(5)
C47 C48 C43 120.0(6)
C50 C49 C54 119.9(5)
C50 C49 N1 125.2(5)
C54 C49 N1 114.8(5)
C49 C50 C51 121.4(5)
C49 C50 H50 119.3
C51 C50 H50 119.3
C50 C51 C52 121.1(5)
C50 C51 C60 122.8(5)
C52 C51 C60 116.0(5)
C51 C52 C53 117.1(5)
C51 C52 H52 121.5
C53 C52 H52 121.5
C54 C53 C52 118.4(5)
C54 C53 H53 120.8
C52 C53 H53 120.8
C49 C54 C53 121.8(5)
C49 C54 N2 117.5(5)
C53 C54 N2 120.7(5)
C56 C55 C60 125.6(6)
C56 C55 H55 117.2
C60 C55 H55 117.2
C55 C56 C57 118.9(6)
C55 C56 H56 120.6
C57 C56 H56 120.6
C58 C57 N4 115.5(5)
C58 C57 C56 118.3(6)
N4 C57 C56 126.2(6)
C57 C58 N3 117.7(5)
C57 C58 C59 121.8(5)
N3 C58 C59 120.4(6)
C60 C59 C58 117.7(5)
C60 C59 H59 121.1
C58 C59 H59 121.1
C55 C60 C59 117.6(5)
C55 C60 C51 123.2(5)
C59 C60 C51 119.1(5)
N3 C61 C62 130.3(6)
N3 C61 H61 114.8
C62 C61 H61 114.8
C63 C62 C67 120.6(6)
C63 C62 C61 117.3(6)
C67 C62 C61 122.0(6)
C62 C63 C64 119.0(6)
C62 C63 H63 120.5
C64 C63 H63 120.5
C65 C64 C63 120.9(7)
C65 C64 Cl3 121.1(6)
C63 C64 Cl3 117.7(5)
C66 C65 C64 122.7(7)
C66 C65 H65 118.6
C64 C65 H65 118.6
C65 C66 C67 119.0(6)
C65 C66 H66 120.5
C67 C66 H66 120.5
O21 C67 C62 121.3(6)
O21 C67 C66 121.8(6)
C62 C67 C66 116.9(6)
N4 C68 C69 124.9(5)
N4 C68 H68 117.5
C69 C68 H68 117.5
C70 C69 C74 120.0(6)
C70 C69 C68 115.1(5)
C74 C69 C68 124.9(6)
C69 C70 C71 120.0(6)
C69 C70 H70 120.0
C71 C70 H70 120.0
C70 C71 C72 120.0(6)
C70 C71 Cl4 119.5(5)
C72 C71 Cl4 120.5(5)
C71 C72 C73 120.0(6)
C71 C72 H72 120.0
C73 C72 H72 120.0
C72 C73 C74 120.0(6)
C72 C73 H73 120.0
C74 C73 H73 120.0
O22 C74 C73 116.1(5)
O22 C74 C69 123.9(5)
C73 C74 C69 120.0(6)
C1 Co1 C2 40.2(3)
C1 Co1 C5 40.2(3)
C2 Co1 C5 66.9(3)
C1 Co1 C3 66.5(3)
C2 Co1 C3 39.3(3)
C5 Co1 C3 65.9(3)
C1 Co1 P3 114.3(2)
C2 Co1 P3 154.0(2)
C5 Co1 P3 89.4(2)
C3 Co1 P3 140.22(19)
C1 Co1 C4 66.5(3)
C2 Co1 C4 65.9(3)
C5 Co1 C4 39.2(3)
C3 Co1 C4 38.7(2)
P3 Co1 C4 102.80(19)
C1 Co1 P2 151.5(2)
C2 Co1 P2 112.1(2)
C5 Co1 P2 136.8(2)
C3 Co1 P2 86.7(2)
P3 Co1 P2 92.26(7)
C4 Co1 P2 98.90(19)
C1 Co1 P1 97.8(2)
C2 Co1 P1 97.0(2)
C5 Co1 P1 131.5(2)
C3 Co1 P1 128.90(19)
P3 Co1 P1 90.88(8)
C4 Co1 P1 162.3(2)
P2 Co1 P1 91.62(7)
C21 Co2 C22 40.5(2)
C21 Co2 P6 114.81(19)
C22 Co2 P6 89.8(2)
C21 Co2 P5 100.41(19)
C22 Co2 P5 135.7(2)
P6 Co2 P5 93.10(8)
C21 Co2 C20 39.5(2)
C22 Co2 C20 66.2(3)
P6 Co2 C20 153.76(19)
P5 Co2 C20 97.09(18)
C21 Co2 C18 66.0(3)
C22 Co2 C18 39.2(3)
P6 Co2 C18 104.0(2)
P5 Co2 C18 161.5(2)
C20 Co2 C18 64.4(3)
C21 Co2 C19 65.1(3)
C22 Co2 C19 64.9(3)
P6 Co2 C19 140.75(19)
P5 Co2 C19 126.08(18)
C20 Co2 C19 37.9(2)
C18 Co2 C19 37.8(2)
C21 Co2 P4 149.78(19)
C22 Co2 P4 134.2(2)
P6 Co2 P4 92.69(8)
P5 Co2 P4 89.80(8)
C20 Co2 P4 111.40(19)
C18 Co2 P4 96.5(2)
C19 Co2 P4 85.9(2)
C35 N1 C49 116.2(5)
C35 N1 Tb1 135.8(4)
C49 N1 Tb1 107.8(3)
C42 N2 C54 118.5(5)
C42 N2 Tb1 133.7(4)
C54 N2 Tb1 107.8(4)
C61 N3 C58 122.1(6)
C61 N3 Tb2 128.0(4)
C58 N3 Tb2 109.8(4)
C57 N4 C68 118.7(5)
C57 N4 Tb2 112.2(4)
C68 N4 Tb2 129.1(4)
C6 O1 P1 119.6(4)
C8 O2 P1 122.8(4)
P1 O3 Tb1 133.3(2)
C10 O4 P2 122.1(4)
C12 O5 P2 120.5(4)
P2 O6 Tb1 139.0(3)
C14 O7 P3 121.0(4)
C16 O8 P3 129.5(4)
P3 O9 Tb1 135.0(3)
C41 O10 Tb1 141.5(3)
C48 O11 Tb1 144.5(4)
C23 O12 P4 120.4(4)
C25 O13 P4 120.9(4)
P4 O14 Tb2 129.5(3)
C27 O15 P5 132.0(6)
C29 O16 P5 119.2(5)
P5 O17 Tb2 127.2(3)
C31 O18 P6 118.0(5)
C33 O19 P6 127.8(4)
P6 O20 Tb2 141.3(3)
C67 O21 Tb2 145.0(4)
C74 O22 Tb2 138.5(4)
O3 P1 O2 107.5(3)
O3 P1 O1 104.6(2)
O2 P1 O1 119.9(3)
O3 P1 Co1 119.97(18)
O2 P1 Co1 110.49(18)
O1 P1 Co1 94.73(17)
O6 P2 O4 91.8(3)
O6 P2 O5 111.5(3)
O4 P2 O5 116.4(2)
O6 P2 Co1 117.53(18)
O4 P2 Co1 109.25(18)
O5 P2 Co1 109.62(18)
O9 P3 O8 108.6(3)
O9 P3 O7 106.7(3)
O8 P3 O7 99.0(2)
O9 P3 Co1 120.76(18)
O8 P3 Co1 109.27(19)
O7 P3 Co1 110.26(18)
O14 P4 O12 103.1(3)
O14 P4 O13 105.6(3)
O12 P4 O13 113.2(3)
O14 P4 Co2 121.0(2)
O12 P4 Co2 109.2(2)
O13 P4 Co2 104.92(19)
O15 P5 O16 100.3(3)
O15 P5 O17 100.1(3)
O16 P5 O17 109.7(3)
O15 P5 Co2 111.1(2)
O16 P5 Co2 110.4(2)
O17 P5 Co2 122.5(2)
O20 P6 O19 113.4(3)
O20 P6 O18 99.1(3)
O19 P6 O18 105.6(2)
O20 P6 Co2 118.44(19)
O19 P6 Co2 113.0(2)
O18 P6 Co2 104.9(2)
O10 Tb1 O11 94.61(14)
O10 Tb1 O6 86.46(15)
O11 Tb1 O6 163.88(15)
O10 Tb1 O9 162.82(16)
O11 Tb1 O9 97.44(15)
O6 Tb1 O9 78.59(16)
O10 Tb1 O3 86.76(15)
O11 Tb1 O3 86.66(15)
O6 Tb1 O3 77.33(15)
O9 Tb1 O3 81.79(15)
O10 Tb1 N1 71.89(15)
O11 Tb1 N1 120.37(16)
O6 Tb1 N1 75.26(16)
O9 Tb1 N1 111.69(15)
O3 Tb1 N1 146.00(15)
O10 Tb1 N2 115.68(16)
O11 Tb1 N2 72.26(15)
O6 Tb1 N2 121.64(16)
O9 Tb1 N2 79.81(16)
O3 Tb1 N2 149.76(15)
N1 Tb1 N2 63.96(16)
O22 Tb2 O21 91.12(16)
O22 Tb2 O20 85.87(16)
O21 Tb2 O20 95.92(16)
O22 Tb2 O14 167.57(17)
O21 Tb2 O14 97.59(16)
O20 Tb2 O14 84.42(15)
O22 Tb2 O17 88.74(17)
O21 Tb2 O17 168.53(15)
O20 Tb2 O17 72.63(16)
O14 Tb2 O17 80.96(17)
O22 Tb2 N4 74.29(15)
O21 Tb2 N4 116.99(15)
O20 Tb2 N4 141.26(17)
O14 Tb2 N4 109.10(15)
O17 Tb2 N4 73.98(15)
O22 Tb2 N3 115.90(16)
O21 Tb2 N3 71.42(16)
O20 Tb2 N3 154.27(16)
O14 Tb2 N3 75.52(15)
O17 Tb2 N3 118.78(17)
N4 Tb2 N3 62.50(16)

loop_
_geom_bond_atom_site_label_1
_geom_bond_atom_site_label_2
_geom_bond_distance
C1 C5 1.420(9)
C1 C2 1.420(10)
C1 Co1 2.046(7)
C1 H1 0.9800
C2 C3 1.420(9)
C2 Co1 2.082(8)
C2 H2 0.9800
C3 C4 1.420(9)
C3 Co1 2.141(7)
C3 H3 0.9800
C4 C5 1.420(9)
C4 Co1 2.143(7)
C4 H4 0.9800
C5 Co1 2.085(7)
C5 H5 0.9800
C6 O1 1.416(6)
C6 C7 1.521(9)
C6 H6A 0.9700
C6 H6B 0.9700
C7 H7A 0.9600
C7 H7B 0.9600
C7 H7C 0.9600
C8 O2 1.463(7)
C8 C9 1.499(9)
C8 H8A 0.9700
C8 H8B 0.9700
C9 H9A 0.9600
C9 H9B 0.9600
C9 H9C 0.9600
C10 O4 1.429(7)
C10 C11 1.469(9)
C10 H10A 0.9700
C10 H10B 0.9700
C11 H11A 0.9600
C11 H11B 0.9600
C11 H11C 0.9600
C12 O5 1.434(8)
C12 C13 1.516(8)
C12 H12A 0.9700
C12 H12B 0.9700
C13 H13A 0.9600
C13 H13B 0.9600
C13 H13C 0.9600
C14 O7 1.443(8)
C14 C15 1.458(8)
C14 H14A 0.9700
C14 H14B 0.9700
C15 H15D 0.9600
C15 H15E 0.9600
C15 H15F 0.9600
C16 O8 1.350(7)
C16 C17 1.489(8)
C16 H16A 0.9700
C16 H16B 0.9700
C17 H17A 0.9600
C17 H17B 0.9600
C17 H17C 0.9600
C18 C22 1.420(9)
C18 C19 1.420(9)
C18 Co2 2.166(7)
C18 H18 0.9800
C19 C20 1.420(9)
C19 Co2 2.217(7)
C19 H19 0.9800
C20 C21 1.420(9)
C20 Co2 2.146(7)
C20 H20 0.9800
C21 C22 1.420(9)
C21 Co2 2.047(7)
C21 H21 0.9800
C22 Co2 2.060(7)
C22 H22 0.9800
C23 O12 1.391(8)
C23 C24 1.483(9)
C23 H23A 0.9700
C23 H23B 0.9700
C24 H24A 0.9600
C24 H24B 0.9600
C24 H24C 0.9600
C25 C26 1.450(9)
C25 O13 1.465(9)
C25 H25A 0.9700
C25 H25B 0.9700
C26 H26A 0.9600
C26 H26B 0.9600
C26 H26C 0.9600
C27 O15 1.364(8)
C27 C28 1.528(10)
C27 H27A 0.9700
C27 H27B 0.9700
C28 H28A 0.9600
C28 H28B 0.9600
C28 H28C 0.9600
C29 O16 1.353(8)
C29 C30 1.482(9)
C29 H29A 0.9700
C29 H29B 0.9700
C30 H30A 0.9600
C30 H30B 0.9600
C30 H30C 0.9600
C31 O18 1.465(8)
C31 C32 1.525(10)
C31 H31A 0.9700
C31 H31B 0.9700
C32 H32A 0.9600
C32 H32B 0.9600
C32 H32C 0.9600
C33 O19 1.431(8)
C33 C34 1.512(9)
C33 H33A 0.9700
C33 H33B 0.9700
C34 H34A 0.9600
C34 H34B 0.9600
C34 H34C 0.9600
C35 N1 1.249(7)
C35 C36 1.522(8)
C35 H35 0.9300
C36 C37 1.390(8)
C36 C41 1.390(8)
C37 C38 1.390(8)
C37 H37 0.9300
C38 C39 1.390(9)
C38 Cl1 1.740(6)
C39 C40 1.390(8)
C39 H39 0.9300
C40 C41 1.390(7)
C40 H40 0.9300
C41 O10 1.316(6)
C42 N2 1.285(7)
C42 C43 1.508(8)
C42 H42 0.9300
C43 C44 1.390(9)
C43 C48 1.390(8)
C44 C45 1.390(8)
C44 H44 0.9300
C45 C46 1.390(9)
C45 Cl2 1.733(6)
C46 C47 1.390(9)
C46 H46 0.9300
C47 C48 1.390(8)
C47 H47 0.9300
C48 O11 1.347(7)
C49 C50 1.353(7)
C49 C54 1.354(8)
C49 N1 1.483(7)
C50 C51 1.386(7)
C50 H50 0.9300
C51 C52 1.396(8)
C51 C60 1.499(8)
C52 C53 1.442(8)
C52 H52 0.9300
C53 C54 1.415(7)
C53 H53 0.9300
C54 N2 1.435(7)
C55 C56 1.346(8)
C55 C60 1.359(8)
C55 H55 0.9300
C56 C57 1.460(8)
C56 H56 0.9300
C57 C58 1.359(8)
C57 N4 1.369(7)
C58 N3 1.392(7)
C58 C59 1.456(8)
C59 C60 1.445(7)
C59 H59 0.9300
C61 N3 1.292(8)
C61 C62 1.422(9)
C61 H61 0.9300
C62 C63 1.349(9)
C62 C67 1.416(8)
C63 C64 1.390(8)
C63 H63 0.9300
C64 C65 1.328(9)
C64 Cl3 1.803(7)
C65 C66 1.313(9)
C65 H65 0.9300
C66 C67 1.451(8)
C66 H66 0.9300
C67 O21 1.286(7)
C68 N4 1.373(7)
C68 C69 1.428(8)
C68 H68 0.9300
C69 C70 1.390(8)
C69 C74 1.390(8)
C70 C71 1.390(8)
C70 H70 0.9300
C71 C72 1.390(9)
C71 Cl4 1.730(7)
C72 C73 1.390(9)
C72 H72 0.9300
C73 C74 1.390(8)
C73 H73 0.9300
C74 O22 1.360(7)
Co1 P3 2.142(2)
Co1 P2 2.1617(18)
Co1 P1 2.181(2)
Co2 P6 2.061(2)
Co2 P5 2.062(2)
Co2 P4 2.234(2)
N1 Tb1 2.486(5)
N2 Tb1 2.498(5)
N3 Tb2 2.520(5)
N4 Tb2 2.485(5)
O1 P1 1.588(4)
O2 P1 1.581(5)
O3 P1 1.523(5)
O3 Tb1 2.311(4)
O4 P2 1.595(4)
O5 P2 1.606(4)
O6 P2 1.549(5)
O6 Tb1 2.227(4)
O7 P3 1.605(4)
O8 P3 1.593(4)
O9 P3 1.532(5)
O9 Tb1 2.306(4)
O10 Tb1 2.201(4)
O11 Tb1 2.222(4)
O12 P4 1.602(5)
O13 P4 1.610(5)
O14 P4 1.526(5)
O14 Tb2 2.325(4)
O15 P5 1.578(5)
O16 P5 1.585(5)
O17 P5 1.608(5)
O17 Tb2 2.372(5)
O18 P6 1.633(5)
O19 P6 1.569(5)
O20 P6 1.504(5)
O20 Tb2 2.246(4)
O21 Tb2 2.238(5)
O22 Tb2 2.188(4)

loop_
_geom_torsion_atom_site_label_1
_geom_torsion_atom_site_label_2
_geom_torsion_atom_site_label_3
_geom_torsion_atom_site_label_4
_geom_torsion
C5 C1 C2 C3 0.0(9)
Co1 C1 C2 C3 -62.3(5)
C5 C1 C2 Co1 62.3(5)
C1 C2 C3 C4 0.0(9)
Co1 C2 C3 C4 -59.7(5)
C1 C2 C3 Co1 59.7(5)
C2 C3 C4 C5 0.0(8)
Co1 C3 C4 C5 -58.1(5)
C2 C3 C4 Co1 58.1(5)
C3 C4 C5 C1 0.0(8)
Co1 C4 C5 C1 -59.6(5)
C3 C4 C5 Co1 59.6(5)
C2 C1 C5 C4 0.0(9)
Co1 C1 C5 C4 62.2(5)
C2 C1 C5 Co1 -62.2(5)
C22 C18 C19 C20 0.0(8)
Co2 C18 C19 C20 -57.3(5)
C22 C18 C19 Co2 57.3(5)
C18 C19 C20 C21 0.0(7)
Co2 C19 C20 C21 -57.9(4)
C18 C19 C20 Co2 57.9(5)
C19 C20 C21 C22 0.0(7)
Co2 C20 C21 C22 -62.5(5)
C19 C20 C21 Co2 62.5(5)
C19 C18 C22 C21 0.0(8)
Co2 C18 C22 C21 61.5(4)
C19 C18 C22 Co2 -61.5(5)
C20 C21 C22 C18 0.0(8)
Co2 C21 C22 C18 -64.9(5)
C20 C21 C22 Co2 64.9(5)
N1 C35 C36 C37 173.2(6)
N1 C35 C36 C41 -0.7(11)
C41 C36 C37 C38 0.0(11)
C35 C36 C37 C38 -174.4(7)
C36 C37 C38 C39 0.0(11)
C36 C37 C38 Cl1 178.3(6)
C37 C38 C39 C40 0.0(11)
Cl1 C38 C39 C40 -178.3(6)
C38 C39 C40 C41 0.0(11)
C39 C40 C41 O10 -178.8(6)
C39 C40 C41 C36 0.0(10)
C37 C36 C41 O10 178.7(6)
C35 C36 C41 O10 -7.7(11)
C37 C36 C41 C40 0.0(11)
C35 C36 C41 C40 173.6(7)
N2 C42 C43 C44 176.4(6)
N2 C42 C43 C48 3.5(10)
C48 C43 C44 C45 0.0(10)
C42 C43 C44 C45 -173.3(6)
C43 C44 C45 C46 0.0(10)
C43 C44 C45 Cl2 -179.5(5)
C44 C45 C46 C47 0.0(11)
Cl2 C45 C46 C47 179.5(5)
C45 C46 C47 C48 0.0(10)
C46 C47 C48 O11 178.6(6)
C46 C47 C48 C43 0.0(10)
C44 C43 C48 O11 -178.6(5)
C42 C43 C48 O11 -6.1(10)
C44 C43 C48 C47 0.0(9)
C42 C43 C48 C47 172.5(6)
C54 C49 C50 C51 -2.9(10)
N1 C49 C50 C51 174.0(6)
C49 C50 C51 C52 7.1(10)
C49 C50 C51 C60 -175.2(6)
C50 C51 C52 C53 -7.1(9)
C60 C51 C52 C53 175.0(6)
C51 C52 C53 C54 3.3(9)
C50 C49 C54 C53 -0.9(10)
N1 C49 C54 C53 -178.1(5)
C50 C49 C54 N2 177.4(6)
N1 C49 C54 N2 0.2(8)
C52 C53 C54 C49 0.6(9)
C52 C53 C54 N2 -177.7(6)
C60 C55 C56 C57 1.7(10)
C55 C56 C57 C58 0.6(9)
C55 C56 C57 N4 -178.7(6)
N4 C57 C58 N3 1.5(9)
C56 C57 C58 N3 -177.9(5)
N4 C57 C58 C59 178.9(5)
C56 C57 C58 C59 -0.5(9)
C57 C58 C59 C60 -1.7(9)
N3 C58 C59 C60 175.7(5)
C56 C55 C60 C59 -3.9(10)
C56 C55 C60 C51 177.7(6)
C58 C59 C60 C55 3.7(8)
C58 C59 C60 C51 -177.8(5)
C50 C51 C60 C55 32.6(10)
C52 C51 C60 C55 -149.6(6)
C50 C51 C60 C59 -145.9(6)
C52 C51 C60 C59 32.0(8)
N3 C61 C62 C63 176.0(6)
N3 C61 C62 C67 0.8(10)
C67 C62 C63 C64 -6.0(9)
C61 C62 C63 C64 178.8(5)
C62 C63 C64 C65 9.5(9)
C62 C63 C64 Cl3 -177.3(4)
C63 C64 C65 C66 -11.0(11)
Cl3 C64 C65 C66 175.9(6)
C64 C65 C66 C67 8.6(11)
C63 C62 C67 O21 -178.1(5)
C61 C62 C67 O21 -3.0(9)
C63 C62 C67 C66 3.7(8)
C61 C62 C67 C66 178.8(5)
C65 C66 C67 O21 177.0(6)
C65 C66 C67 C62 -4.8(9)
N4 C68 C69 C70 -173.7(6)
N4 C68 C69 C74 4.6(11)
C74 C69 C70 C71 0.0(11)
C68 C69 C70 C71 178.4(7)
C69 C70 C71 C72 0.0(11)
C69 C70 C71 Cl4 177.9(6)
C70 C71 C72 C73 0.0(12)
Cl4 C71 C72 C73 -177.9(6)
C71 C72 C73 C74 0.0(11)
C72 C73 C74 O22 177.3(6)
C72 C73 C74 C69 0.0(10)
C70 C69 C74 O22 -177.1(6)
C68 C69 C74 O22 4.7(11)
C70 C69 C74 C73 0.0(10)
C68 C69 C74 C73 -178.2(6)
C5 C1 Co1 C2 -117.3(7)
C2 C1 Co1 C5 117.3(7)
C5 C1 Co1 C3 -79.8(5)
C2 C1 Co1 C3 37.5(4)
C5 C1 Co1 P3 56.5(5)
C2 C1 Co1 P3 173.8(4)
C5 C1 Co1 C4 -37.4(4)
C2 C1 Co1 C4 79.9(5)
C5 C1 Co1 P2 -100.8(5)
C2 C1 Co1 P2 16.6(7)
C5 C1 Co1 P1 151.0(4)
C2 C1 Co1 P1 -91.7(4)
C3 C2 Co1 C1 118.1(6)
C3 C2 Co1 C5 79.5(4)
C1 C2 Co1 C5 -38.6(4)
C1 C2 Co1 C3 -118.1(6)
C3 C2 Co1 P3 105.1(5)
C1 C2 Co1 P3 -13.0(8)
C3 C2 Co1 C4 36.6(4)
C1 C2 Co1 C4 -81.5(5)
C3 C2 Co1 P2 -53.5(4)
C1 C2 Co1 P2 -171.6(4)
C3 C2 Co1 P1 -148.1(4)
C1 C2 Co1 P1 93.8(4)
C4 C5 Co1 C1 -118.2(6)
C4 C5 Co1 C2 -79.6(4)
C1 C5 Co1 C2 38.6(5)
C4 C5 Co1 C3 -36.6(4)
C1 C5 Co1 C3 81.6(5)
C4 C5 Co1 P3 111.3(4)
C1 C5 Co1 P3 -130.5(4)
C1 C5 Co1 C4 118.2(6)
C4 C5 Co1 P2 18.7(6)
C1 C5 Co1 P2 136.8(4)
C4 C5 Co1 P1 -158.1(3)
C1 C5 Co1 P1 -39.9(6)
C2 C3 Co1 C1 -38.4(4)
C4 C3 Co1 C1 81.2(4)
C4 C3 Co1 C2 119.6(6)
C2 C3 Co1 C5 -82.5(5)
C4 C3 Co1 C5 37.0(4)
C2 C3 Co1 P3 -138.7(4)
C4 C3 Co1 P3 -19.1(6)
C2 C3 Co1 C4 -119.6(6)
C2 C3 Co1 P2 131.8(4)
C4 C3 Co1 P2 -108.7(4)
C2 C3 Co1 P1 42.4(5)
C4 C3 Co1 P1 161.9(3)
C5 C4 Co1 C1 38.4(4)
C3 C4 Co1 C1 -81.3(4)
C5 C4 Co1 C2 82.5(5)
C3 C4 Co1 C2 -37.1(4)
C3 C4 Co1 C5 -119.6(6)
C5 C4 Co1 C3 119.6(6)
C5 C4 Co1 P3 -72.8(4)
C3 C4 Co1 P3 167.6(4)
C5 C4 Co1 P2 -167.2(4)
C3 C4 Co1 P2 73.2(4)
C5 C4 Co1 P1 67.0(8)
C3 C4 Co1 P1 -52.6(8)
C20 C21 Co2 C22 -116.4(5)
C22 C21 Co2 P6 -56.7(4)
C20 C21 Co2 P6 -173.1(3)
C22 C21 Co2 P5 -155.1(4)
C20 C21 Co2 P5 88.5(4)
C22 C21 Co2 C20 116.4(5)
C22 C21 Co2 C18 38.2(4)
C20 C21 Co2 C18 -78.2(4)
C22 C21 Co2 C19 79.8(4)
C20 C21 Co2 C19 -36.6(3)
C22 C21 Co2 P4 96.9(5)
C20 C21 Co2 P4 -19.4(6)
C18 C22 Co2 C21 116.6(6)
C18 C22 Co2 P6 -112.7(4)
C21 C22 Co2 P6 130.6(4)
C18 C22 Co2 P5 153.0(3)
C21 C22 Co2 P5 36.4(5)
C18 C22 Co2 C20 78.1(4)
C21 C22 Co2 C20 -38.5(4)
C21 C22 Co2 C18 -116.6(6)
C18 C22 Co2 C19 36.3(4)
C21 C22 Co2 C19 -80.4(4)
C18 C22 Co2 P4 -19.2(5)
C21 C22 Co2 P4 -135.8(3)
C19 C20 Co2 C21 -118.6(5)
C19 C20 Co2 C22 -79.1(4)
C21 C20 Co2 C22 39.5(4)
C19 C20 Co2 P6 -104.3(5)
C21 C20 Co2 P6 14.3(6)
C19 C20 Co2 P5 143.7(4)
C21 C20 Co2 P5 -97.8(3)
C19 C20 Co2 C18 -35.8(4)
C21 C20 Co2 C18 82.7(4)
C21 C20 Co2 C19 118.6(5)
C19 C20 Co2 P4 51.1(4)
C21 C20 Co2 P4 169.6(3)
C22 C18 Co2 C21 -39.4(4)
C19 C18 Co2 C21 79.7(5)
C19 C18 Co2 C22 119.1(6)
C22 C18 Co2 P6 71.9(4)
C19 C18 Co2 P6 -169.1(4)
C22 C18 Co2 P5 -84.6(7)
C19 C18 Co2 P5 34.4(9)
C22 C18 Co2 C20 -83.1(5)
C19 C18 Co2 C20 36.0(4)
C22 C18 Co2 C19 -119.1(6)
C22 C18 Co2 P4 166.3(4)
C19 C18 Co2 P4 -74.7(4)
C20 C19 Co2 C21 38.0(4)
C18 C19 Co2 C21 -82.4(5)
C20 C19 Co2 C22 82.9(4)
C18 C19 Co2 C22 -37.6(4)
C20 C19 Co2 P6 137.4(3)
C18 C19 Co2 P6 16.9(6)
C20 C19 Co2 P5 -46.7(4)
C18 C19 Co2 P5 -167.2(4)
C18 C19 Co2 C20 -120.5(6)
C20 C19 Co2 C18 120.5(6)
C20 C19 Co2 P4 -133.4(4)
C18 C19 Co2 P4 106.1(4)
C36 C35 N1 C49 -179.5(5)
C36 C35 N1 Tb1 -5.3(10)
C50 C49 N1 C35 37.6(9)
C54 C49 N1 C35 -145.3(6)
C50 C49 N1 Tb1 -138.1(6)
C54 C49 N1 Tb1 38.9(6)
C43 C42 N2 C54 178.9(5)
C43 C42 N2 Tb1 0.5(9)
C49 C54 N2 C42 142.1(6)
C53 C54 N2 C42 -39.5(8)
C49 C54 N2 Tb1 -39.1(6)
C53 C54 N2 Tb1 139.3(5)
C62 C61 N3 C58 175.1(6)
C62 C61 N3 Tb2 -7.7(10)
C57 C58 N3 C61 -148.6(6)
C59 C58 N3 C61 33.9(9)
C57 C58 N3 Tb2 33.8(7)
C59 C58 N3 Tb2 -143.8(4)
C58 C57 N4 C68 144.7(6)
C56 C57 N4 C68 -35.9(9)
C58 C57 N4 Tb2 -37.2(7)
C56 C57 N4 Tb2 142.2(5)
C69 C68 N4 C57 -178.7(6)
C69 C68 N4 Tb2 3.5(9)
C7 C6 O1 P1 168.2(4)
C9 C8 O2 P1 115.6(5)
C11 C10 O4 P2 -87.5(7)
C13 C12 O5 P2 -167.6(4)
C15 C14 O7 P3 179.2(5)
C17 C16 O8 P3 179.5(4)
C40 C41 O10 Tb1 -153.2(5)
C36 C41 O10 Tb1 28.0(11)
C47 C48 O11 Tb1 -172.8(5)
C43 C48 O11 Tb1 5.8(10)
C24 C23 O12 P4 162.3(6)
C26 C25 O13 P4 156.5(5)
C28 C27 O15 P5 129.8(6)
C30 C29 O16 P5 -148.6(6)
C32 C31 O18 P6 -153.0(5)
C34 C33 O19 P6 106.6(6)
C62 C67 O21 Tb2 17.9(9)
C66 C67 O21 Tb2 -164.0(4)
C73 C74 O22 Tb2 155.5(5)
C69 C74 O22 Tb2 -27.3(10)
Tb1 O3 P1 O2 -102.0(3)
Tb1 O3 P1 O1 129.6(3)
Tb1 O3 P1 Co1 25.2(4)
C8 O2 P1 O3 -24.6(5)
C8 O2 P1 O1 94.5(5)
C8 O2 P1 Co1 -157.1(4)
C6 O1 P1 O3 56.0(5)
C6 O1 P1 O2 -64.5(5)
C6 O1 P1 Co1 178.6(4)
C1 Co1 P1 O3 -173.1(3)
C2 Co1 P1 O3 146.4(3)
C5 Co1 P1 O3 -148.4(3)
C3 Co1 P1 O3 120.9(3)
P3 Co1 P1 O3 -58.4(2)
C4 Co1 P1 O3 160.6(6)
P2 Co1 P1 O3 33.9(2)
C1 Co1 P1 O2 -47.2(3)
C2 Co1 P1 O2 -87.8(3)
C5 Co1 P1 O2 -22.5(4)
C3 Co1 P1 O2 -113.3(3)
P3 Co1 P1 O2 67.4(2)
C4 Co1 P1 O2 -73.6(7)
P2 Co1 P1 O2 159.7(2)
C1 Co1 P1 O1 77.1(3)
C2 Co1 P1 O1 36.5(3)
C5 Co1 P1 O1 101.8(3)
C3 Co1 P1 O1 11.1(3)
P3 Co1 P1 O1 -168.26(18)
C4 Co1 P1 O1 50.8(7)
P2 Co1 P1 O1 -75.97(19)
Tb1 O6 P2 O4 -98.8(4)
Tb1 O6 P2 O5 141.8(3)
Tb1 O6 P2 Co1 14.0(4)
C10 O4 P2 O6 -69.8(5)
C10 O4 P2 O5 45.3(6)
C10 O4 P2 Co1 170.1(5)
C12 O5 P2 O6 32.5(5)
C12 O5 P2 O4 -71.0(5)
C12 O5 P2 Co1 164.4(4)
C1 Co1 P2 O6 -160.8(5)
C2 Co1 P2 O6 -149.4(3)
C5 Co1 P2 O6 131.3(4)
C3 Co1 P2 O6 -180.0(3)
P3 Co1 P2 O6 39.8(2)
C4 Co1 P2 O6 143.2(3)
P1 Co1 P2 O6 -51.1(2)
C1 Co1 P2 O4 -58.2(5)
C2 Co1 P2 O4 -46.7(3)
C5 Co1 P2 O4 -126.0(4)
C3 Co1 P2 O4 -77.3(3)
P3 Co1 P2 O4 142.5(2)
C4 Co1 P2 O4 -114.2(3)
P1 Co1 P2 O4 51.5(2)
C1 Co1 P2 O5 70.5(5)
C2 Co1 P2 O5 82.0(3)
C5 Co1 P2 O5 2.7(4)
C3 Co1 P2 O5 51.3(3)
P3 Co1 P2 O5 -88.8(2)
C4 Co1 P2 O5 14.5(3)
P1 Co1 P2 O5 -179.8(2)
Tb1 O9 P3 O8 137.5(3)
Tb1 O9 P3 O7 -116.6(4)
Tb1 O9 P3 Co1 10.1(5)
C16 O8 P3 O9 34.2(6)
C16 O8 P3 O7 -76.9(5)
C16 O8 P3 Co1 167.9(5)
C14 O7 P3 O9 10.1(5)
C14 O7 P3 O8 122.8(5)
C14 O7 P3 Co1 -122.7(4)
C1 Co1 P3 O9 140.6(3)
C2 Co1 P3 O9 149.8(5)
C5 Co1 P3 O9 173.2(3)
C3 Co1 P3 O9 -137.5(4)
C4 Co1 P3 O9 -149.7(3)
P2 Co1 P3 O9 -50.0(2)
P1 Co1 P3 O9 41.7(2)
C1 Co1 P3 O8 13.6(3)
C2 Co1 P3 O8 22.7(5)
C5 Co1 P3 O8 46.2(3)
C3 Co1 P3 O8 95.4(4)
C4 Co1 P3 O8 83.3(3)
P2 Co1 P3 O8 -177.02(19)
P1 Co1 P3 O8 -85.37(19)
C1 Co1 P3 O7 -94.2(3)
C2 Co1 P3 O7 -85.1(5)
C5 Co1 P3 O7 -61.7(3)
C3 Co1 P3 O7 -12.4(4)
C4 Co1 P3 O7 -24.5(3)
P2 Co1 P3 O7 75.1(2)
P1 Co1 P3 O7 166.8(2)
Tb2 O14 P4 O12 151.3(3)
Tb2 O14 P4 O13 -89.7(4)
Tb2 O14 P4 Co2 29.0(4)
C23 O12 P4 O14 6.0(6)
C23 O12 P4 O13 -107.6(6)
C23 O12 P4 Co2 135.9(5)
C25 O13 P4 O14 -6.4(6)
C25 O13 P4 O12 105.7(5)
C25 O13 P4 Co2 -135.3(5)
C21 Co2 P4 O14 144.9(4)
C22 Co2 P4 O14 -151.1(4)
P6 Co2 P4 O14 -58.8(2)
P5 Co2 P4 O14 34.2(2)
C20 Co2 P4 O14 131.8(3)
C18 Co2 P4 O14 -163.2(3)
C19 Co2 P4 O14 160.4(3)
C21 Co2 P4 O12 25.5(4)
C22 Co2 P4 O12 89.5(4)
P6 Co2 P4 O12 -178.2(2)
P5 Co2 P4 O12 -85.1(2)
C20 Co2 P4 O12 12.4(3)
C18 Co2 P4 O12 77.4(3)
C19 Co2 P4 O12 41.1(3)
C21 Co2 P4 O13 -96.1(4)
C22 Co2 P4 O13 -32.1(4)
P6 Co2 P4 O13 60.18(19)
P5 Co2 P4 O13 153.27(19)
C20 Co2 P4 O13 -109.2(3)
C18 Co2 P4 O13 -44.2(3)
C19 Co2 P4 O13 -80.5(3)
C27 O15 P5 O16 -120.0(6)
C27 O15 P5 O17 -7.6(6)
C27 O15 P5 Co2 123.3(6)
C29 O16 P5 O15 93.1(6)
C29 O16 P5 O17 -11.7(7)
C29 O16 P5 Co2 -149.6(5)
Tb2 O17 P5 O15 153.3(3)
Tb2 O17 P5 O16 -101.9(4)
Tb2 O17 P5 Co2 30.0(4)
C21 Co2 P5 O15 28.0(3)
C22 Co2 P5 O15 5.0(4)
P6 Co2 P5 O15 -87.9(2)
C20 Co2 P5 O15 67.9(3)
C18 Co2 P5 O15 69.3(7)
C19 Co2 P5 O15 94.7(3)
P4 Co2 P5 O15 179.4(2)
C21 Co2 P5 O16 -82.4(3)
C22 Co2 P5 O16 -105.4(4)
P6 Co2 P5 O16 161.7(3)
C20 Co2 P5 O16 -42.5(3)
C18 Co2 P5 O16 -41.1(7)
C19 Co2 P5 O16 -15.7(4)
P4 Co2 P5 O16 69.0(3)
C21 Co2 P5 O17 146.0(3)
C22 Co2 P5 O17 123.0(4)
P6 Co2 P5 O17 30.1(2)
C20 Co2 P5 O17 -174.1(3)
C18 Co2 P5 O17 -172.7(6)
C19 Co2 P5 O17 -147.3(3)
P4 Co2 P5 O17 -62.6(2)
Tb2 O20 P6 O19 136.9(4)
Tb2 O20 P6 O18 -111.6(5)
Tb2 O20 P6 Co2 0.9(6)
C33 O19 P6 O20 27.9(6)
C33 O19 P6 O18 -79.6(6)
C33 O19 P6 Co2 166.3(5)
C31 O18 P6 O20 -15.8(5)
C31 O18 P6 O19 101.8(4)
C31 O18 P6 Co2 -138.6(4)
C21 Co2 P6 O20 -149.4(3)
C22 Co2 P6 O20 177.7(3)
P5 Co2 P6 O20 -46.5(2)
C20 Co2 P6 O20 -159.4(5)
C18 Co2 P6 O20 140.8(3)
C19 Co2 P6 O20 130.2(4)
P4 Co2 P6 O20 43.5(2)
C21 Co2 P6 O19 74.4(3)
C22 Co2 P6 O19 41.5(3)
P5 Co2 P6 O19 177.4(2)
C20 Co2 P6 O19 64.4(5)
C18 Co2 P6 O19 4.7(3)
C19 Co2 P6 O19 -5.9(4)
P4 Co2 P6 O19 -92.7(2)
C21 Co2 P6 O18 -40.2(3)
C22 Co2 P6 O18 -73.0(3)
P5 Co2 P6 O18 62.80(19)
C20 Co2 P6 O18 -50.1(5)
C18 Co2 P6 O18 -109.9(3)
C19 Co2 P6 O18 -120.5(4)
P4 Co2 P6 O18 152.75(19)
C41 O10 Tb1 O11 -145.4(7)
C41 O10 Tb1 O6 50.8(7)
C41 O10 Tb1 O9 80.1(9)
C41 O10 Tb1 O3 128.3(7)
C41 O10 Tb1 N1 -24.9(6)
C41 O10 Tb1 N2 -72.8(7)
C48 O11 Tb1 O10 113.4(6)
C48 O11 Tb1 O6 -153.4(6)
C48 O11 Tb1 O9 -78.9(6)
C48 O11 Tb1 O3 -160.2(6)
C48 O11 Tb1 N1 41.7(6)
C48 O11 Tb1 N2 -2.2(6)
P2 O6 Tb1 O10 122.0(4)
P2 O6 Tb1 O11 27.6(8)
P2 O6 Tb1 O9 -49.5(4)
P2 O6 Tb1 O3 34.5(4)
P2 O6 Tb1 N1 -165.8(4)
P2 O6 Tb1 N2 -119.9(4)
P3 O9 Tb1 O10 4.4(8)
P3 O9 Tb1 O11 -129.8(4)
P3 O9 Tb1 O6 34.3(4)
P3 O9 Tb1 O3 -44.3(4)
P3 O9 Tb1 N1 103.3(4)
P3 O9 Tb1 N2 159.8(4)
P1 O3 Tb1 O10 -143.7(3)
P1 O3 Tb1 O11 121.5(3)
P1 O3 Tb1 O6 -56.6(3)
P1 O3 Tb1 O9 23.4(3)
P1 O3 Tb1 N1 -93.6(4)
P1 O3 Tb1 N2 76.4(5)
C35 N1 Tb1 O10 12.0(6)
C49 N1 Tb1 O10 -173.5(4)
C35 N1 Tb1 O11 96.7(6)
C49 N1 Tb1 O11 -88.8(4)
C35 N1 Tb1 O6 -79.0(6)
C49 N1 Tb1 O6 95.5(4)
C35 N1 Tb1 O9 -150.1(6)
C49 N1 Tb1 O9 24.4(4)
C35 N1 Tb1 O3 -41.7(7)
C49 N1 Tb1 O3 132.8(4)
C35 N1 Tb1 N2 143.9(7)
C49 N1 Tb1 N2 -41.6(3)
C42 N2 Tb1 O10 -87.7(5)
C54 N2 Tb1 O10 93.7(4)
C42 N2 Tb1 O11 -1.2(5)
C54 N2 Tb1 O11 -179.7(4)
C42 N2 Tb1 O6 169.8(5)
C54 N2 Tb1 O6 -8.7(4)
C42 N2 Tb1 O9 100.1(5)
C54 N2 Tb1 O9 -78.4(4)
C42 N2 Tb1 O3 46.7(7)
C54 N2 Tb1 O3 -131.8(4)
C42 N2 Tb1 N1 -139.5(6)
C54 N2 Tb1 N1 41.9(3)
C74 O22 Tb2 O21 143.2(6)
C74 O22 Tb2 O20 -120.9(6)
C74 O22 Tb2 O14 -82.2(9)
C74 O22 Tb2 O17 -48.3(6)
C74 O22 Tb2 N4 25.4(6)
C74 O22 Tb2 N3 73.4(6)
C67 O21 Tb2 O22 -135.1(6)
C67 O21 Tb2 O20 138.9(6)
C67 O21 Tb2 O14 53.8(6)
C67 O21 Tb2 O17 135.7(8)
C67 O21 Tb2 N4 -62.2(6)
C67 O21 Tb2 N3 -18.1(6)
P6 O20 Tb2 O22 137.2(5)
P6 O20 Tb2 O21 -132.1(5)
P6 O20 Tb2 O14 -35.0(5)
P6 O20 Tb2 O17 47.2(5)
P6 O20 Tb2 N4 78.8(5)
P6 O20 Tb2 N3 -73.6(7)
P4 O14 Tb2 O22 -24.3(9)
P4 O14 Tb2 O21 109.7(4)
P4 O14 Tb2 O20 14.5(4)
P4 O14 Tb2 O17 -58.8(4)
P4 O14 Tb2 N4 -128.2(3)
P4 O14 Tb2 N3 178.2(4)
P5 O17 Tb2 O22 -145.4(3)
P5 O17 Tb2 O21 -55.9(9)
P5 O17 Tb2 O20 -59.3(3)
P5 O17 Tb2 O14 27.7(3)
P5 O17 Tb2 N4 140.6(3)
P5 O17 Tb2 N3 95.5(3)
C57 N4 Tb2 O22 169.6(4)
C68 N4 Tb2 O22 -12.5(5)
C57 N4 Tb2 O21 86.5(4)
C68 N4 Tb2 O21 -95.6(5)
C57 N4 Tb2 O20 -128.4(4)
C68 N4 Tb2 O20 49.4(6)
C57 N4 Tb2 O14 -22.9(5)
C68 N4 Tb2 O14 154.9(5)
C57 N4 Tb2 O17 -97.1(4)
C68 N4 Tb2 O17 80.7(5)
C57 N4 Tb2 N3 38.5(4)
C68 N4 Tb2 N3 -143.7(6)
C61 N3 Tb2 O22 92.6(5)
C58 N3 Tb2 O22 -90.0(4)
C61 N3 Tb2 O21 10.6(5)
C58 N3 Tb2 O21 -171.9(4)
C61 N3 Tb2 O20 -52.8(7)
C58 N3 Tb2 O20 124.7(5)
C61 N3 Tb2 O14 -92.7(5)
C58 N3 Tb2 O14 84.8(4)
C61 N3 Tb2 O17 -163.6(5)
C58 N3 Tb2 O17 13.9(4)
C61 N3 Tb2 N4 146.3(6)
C58 N3 Tb2 N4 -36.3(4)

loop_
_platon_squeeze_void_nr
_platon_squeeze_void_average_x
_platon_squeeze_void_average_y
_platon_squeeze_void_average_z
_platon_squeeze_void_volume
_platon_squeeze_void_count_electrons
_platon_squeeze_void_content
1 0.500 -0.171 0.171 1237 90 ' '
